data_4311193
loop_
_publ_author_name
'Lee D. McPherson'
'Markus Drees'
'Saeed I. Khan'
'Thomas Strassner'
'Mahdi M. Abu-Omar'

_publ_section_title
;
 Multielectron Atom Transfer Reactions of Perchlorate and Other Substrates
 Catalyzed by Rhenium Oxazoline and Thiazoline Complexes: Reaction
 Kinetics, Mechanisms, and Density Functional Theory Calculations
;
_journal_name_full 'Inorganic Chemistry'
_journal_page_first 4036
_journal_page_last 4050
_journal_paper_doi 10.1021/ic0498945
_journal_volume 43
_journal_year 2004
_chemical_formula_sum 'C18 H16 Cl N2 O3 Re S2'
_chemical_formula_weight 594.10
_chemical_name_systematic
; 
 ? 
;
_space_group_IT_number 14
_symmetry_cell_setting monoclinic
_symmetry_space_group_name_Hall '-P 2yn'
_symmetry_space_group_name_H-M 'P 1 21/n 1'
_atom_sites_solution_hydrogens geom
_atom_sites_solution_primary direct
_atom_sites_solution_secondary difmap
_audit_creation_method SHELXL-97
_cell_angle_alpha 90.00
_cell_angle_beta 111.108(2)
_cell_angle_gamma 90.00
_cell_formula_units_Z 4
_cell_length_a 16.3521(18)
_cell_length_b 7.6666(8)
_cell_length_c 16.5128(18)
_cell_measurement_reflns_used 1024
_cell_measurement_temperature 297(2)
_cell_measurement_theta_max 28.24
_cell_measurement_theta_min 2.64
_cell_volume 1931.2(4)
_computing_cell_refinement 'Bruker SMART'
_computing_data_collection 'Bruker SMART'
_computing_data_reduction 'Bruker SHELXTL'
_computing_molecular_graphics 'Bruker SHELXTL'
_computing_publication_material 'Bruker SHELXTL'
_computing_structure_refinement 'SHELXL-97 (Sheldrick, 1997)'
_computing_structure_solution 'SHELXS-97 (Sheldrick, 1990)'
_diffrn_ambient_temperature 297(2)
_diffrn_measured_fraction_theta_full 0.970
_diffrn_measured_fraction_theta_max 0.970
_diffrn_measurement_device_type 'CCD area detector'
_diffrn_measurement_method 'phi and omega scans'
_diffrn_radiation_monochromator graphite
_diffrn_radiation_source 'fine-focus sealed tube'
_diffrn_radiation_type MoK\a
_diffrn_radiation_wavelength 0.71073
_diffrn_reflns_av_R_equivalents 0.0520
_diffrn_reflns_av_sigmaI/netI 0.0382
_diffrn_reflns_limit_h_max 21
_diffrn_reflns_limit_h_min -11
_diffrn_reflns_limit_k_max 9
_diffrn_reflns_limit_k_min -10
_diffrn_reflns_limit_l_max 15
_diffrn_reflns_limit_l_min -21
_diffrn_reflns_number 12412
_diffrn_reflns_theta_full 28.31
_diffrn_reflns_theta_max 28.31
_diffrn_reflns_theta_min 1.50
_diffrn_standards_decay_% 0
_exptl_absorpt_coefficient_mu 6.668
_exptl_absorpt_correction_T_max 1.00000
_exptl_absorpt_correction_T_min 0.238563
_exptl_absorpt_correction_type multi-scan
_exptl_absorpt_process_details sadabs(Bruker)
_exptl_crystal_colour green
_exptl_crystal_density_diffrn 2.043
_exptl_crystal_density_method 'not measured'
_exptl_crystal_description prism
_exptl_crystal_F_000 1144
_exptl_crystal_size_max .6
_exptl_crystal_size_mid .4
_exptl_crystal_size_min .3
_refine_diff_density_max 2.791
_refine_diff_density_min -2.215
_refine_diff_density_rms 0.172
_refine_ls_extinction_coef 0.0052(3)
_refine_ls_extinction_expression Fc^*^=kFc[1+0.001xFc^2^\l^3^/sin(2\q)]^-1/4^
_refine_ls_extinction_method SHELXL
_refine_ls_goodness_of_fit_ref 1.080
_refine_ls_hydrogen_treatment mixed
_refine_ls_matrix_type full
_refine_ls_number_parameters 245
_refine_ls_number_reflns 4669
_refine_ls_number_restraints 0
_refine_ls_restrained_S_all 1.080
_refine_ls_R_factor_all 0.0395
_refine_ls_R_factor_gt 0.0370
_refine_ls_shift/su_max 0.003
_refine_ls_shift/su_mean 0.000
_refine_ls_structure_factor_coef Fsqd
_refine_ls_weighting_details 'calc w=1/[\s^2^(Fo^2^)+(0.0714P)^2^+0.4733P] where P=(Fo^2^+2Fc^2^)/3'
_refine_ls_weighting_scheme calc
_refine_ls_wR_factor_gt 0.1041
_refine_ls_wR_factor_ref 0.1060
_reflns_number_gt 4259
_reflns_number_total 4669
_reflns_threshold_expression >2sigma(I)
_cod_data_source_file ic0498945si20040127_014752.cif
_cod_data_source_block abu201
_cod_depositor_comments
;
The following automatic conversions were performed:
'_symmetry_cell_setting' value 'Monoclinic' changed to 'monoclinic'
according to '/home/saulius/struct/CIF-dictionaries/cif_core.dic'
dictionary named 'cif_core.dic' version 2.4.1 from 2010-06-29.

Automatic conversion script
Id: cif_fix_enum 1527 2010-12-29 10:47:43Z saulius 
;
_cod_database_code 4311193

loop_
_symmetry_equiv_pos_as_xyz
'x, y, z'
'-x+1/2, y+1/2, -z+1/2'
'-x, -y, -z'
'x-1/2, -y-1/2, z-1/2'

loop_
_atom_site_label
_atom_site_type_symbol
_atom_site_fract_x
_atom_site_fract_y
_atom_site_fract_z
_atom_site_U_iso_or_equiv
_atom_site_adp_type
_atom_site_occupancy
_atom_site_symmetry_multiplicity
_atom_site_calc_flag
_atom_site_refinement_flags
_atom_site_disorder_assembly
_atom_site_disorder_group
Re Re 0.518352(9) 0.76408(2) 0.821535(10) 0.03125(10) Uani 1 1 d . . .
Cl Cl 0.49978(7) 0.49899(15) 0.88635(7) 0.0448(2) Uani 1 1 d . . .
S1 S 0.23327(7) 0.90978(18) 0.79490(9) 0.0514(3) Uani 1 1 d . . .
S2 S 0.55392(10) 1.15987(18) 0.62549(10) 0.0623(4) Uani 1 1 d . . .
O1 O 0.44120(17) 0.6750(4) 0.70553(17) 0.0328(5) Uani 1 1 d . . .
O2 O 0.61458(17) 0.6481(4) 0.79571(18) 0.0398(6) Uani 1 1 d . . .
O3 O 0.57249(19) 0.8895(5) 0.9083(2) 0.0495(8) Uani 1 1 d . . .
N1 N 0.3972(2) 0.8401(5) 0.8291(2) 0.0351(7) Uani 1 1 d . . .
N2 N 0.5272(2) 0.9759(4) 0.7442(2) 0.0355(7) Uani 1 1 d . . .
C1 C 0.3721(3) 0.7537(4) 0.6485(3) 0.0312(9) Uani 1 1 d . . .
C2 C 0.3570(4) 0.7408(5) 0.5591(4) 0.0400(11) Uani 1 1 d . . .
H2 H 0.3960 0.6782 0.5409 0.048 Uiso 1 1 calc R . .
C3 C 0.2858(3) 0.8192(7) 0.4988(3) 0.0506(11) Uani 1 1 d . . .
H3 H 0.2781 0.8119 0.4403 0.061 Uiso 1 1 calc R . .
C4 C 0.2252(3) 0.9089(7) 0.5232(3) 0.0515(11) Uani 1 1 d . . .
H4 H 0.1768 0.9608 0.4816 0.062 Uiso 1 1 calc R . .
C5 C 0.2371(3) 0.9206(6) 0.6098(3) 0.0458(10) Uani 1 1 d . . .
H5 H 0.1957 0.9788 0.6263 0.055 Uiso 1 1 calc R . .
C6 C 0.3108(2) 0.8462(5) 0.6739(3) 0.0345(8) Uani 1 1 d . . .
C7 C 0.3230(2) 0.8613(5) 0.7655(3) 0.0341(8) Uani 1 1 d . . .
C8 C 0.3029(4) 0.9223(10) 0.9072(4) 0.0716(17) Uani 1 1 d . . .
H8A H 0.3055 1.0416 0.9277 0.086 Uiso 1 1 calc R . .
H8B H 0.2797 0.8494 0.9419 0.086 Uiso 1 1 calc R . .
C9 C 0.3914(3) 0.8622(8) 0.9156(3) 0.0557(13) Uani 1 1 d . . .
H9A H 0.4347 0.9467 0.9487 0.067 Uiso 1 1 calc R . .
H9B H 0.4039 0.7520 0.9465 0.067 Uiso 1 1 calc R . .
C10 C 0.6373(2) 0.6766(6) 0.7274(3) 0.0359(8) Uani 1 1 d . . .
C11 C 0.6938(3) 0.5522(7) 0.7132(3) 0.0487(11) Uani 1 1 d . . .
H11 H 0.7129 0.4584 0.7511 0.058 Uiso 1 1 calc R . .
C12 C 0.7216(3) 0.5672(8) 0.6436(4) 0.0622(14) Uani 1 1 d . . .
H12 H 0.7608 0.4859 0.6366 0.075 Uiso 1 1 calc R . .
C13 C 0.6921(5) 0.7006(9) 0.5846(5) 0.0684(16) Uani 1 1 d . . .
H13 H 0.7091 0.7073 0.5367 0.082 Uiso 1 1 calc R . .
C14 C 0.6365(4) 0.8251(8) 0.5976(4) 0.0538(12) Uani 1 1 d . . .
H14 H 0.6167 0.9154 0.5577 0.065 Uiso 1 1 calc R . .
C15 C 0.6095(3) 0.8190(6) 0.6686(3) 0.0387(9) Uani 1 1 d . . .
C16 C 0.5619(2) 0.9671(5) 0.6851(3) 0.0373(8) Uani 1 1 d . . .
C17 C 0.4829(6) 1.2539(8) 0.6754(6) 0.090(5) Uani 1 1 d . . .
H17A H 0.4975 1.3756 0.6893 0.108 Uiso 1 1 calc R . .
H17B H 0.4222 1.2462 0.6367 0.108 Uiso 1 1 calc R . .
C18 C 0.4972(4) 1.1518(6) 0.7553(4) 0.0537(12) Uani 1 1 d . . .
H18A H 0.5408 1.2088 0.8044 0.064 Uiso 1 1 calc R . .
H18B H 0.4430 1.1444 0.7665 0.064 Uiso 1 1 calc R . .

loop_
_atom_site_aniso_label
_atom_site_aniso_U_11
_atom_site_aniso_U_22
_atom_site_aniso_U_33
_atom_site_aniso_U_23
_atom_site_aniso_U_13
_atom_site_aniso_U_12
Re 0.03132(13) 0.04026(13) 0.02483(14) -0.00379(5) 0.01331(9) 0.00178(5)
Cl 0.0511(5) 0.0508(6) 0.0358(5) 0.0061(4) 0.0197(4) 0.0024(5)
S1 0.0424(5) 0.0636(7) 0.0598(8) -0.0072(6) 0.0325(5) 0.0062(5)
S2 0.0846(9) 0.0460(6) 0.0765(10) 0.0143(6) 0.0534(8) 0.0076(6)
O1 0.0382(13) 0.0358(13) 0.0275(14) -0.0040(11) 0.0156(11) 0.0018(11)
O2 0.0369(13) 0.0527(18) 0.0345(16) 0.0029(13) 0.0185(12) 0.0080(13)
O3 0.0457(15) 0.067(2) 0.0352(17) -0.0157(15) 0.0138(13) -0.0027(15)
N1 0.0390(16) 0.0417(17) 0.0323(17) -0.0050(14) 0.0223(14) 0.0019(14)
N2 0.0393(16) 0.0344(16) 0.0381(18) -0.0072(14) 0.0205(14) 0.0004(13)
C1 0.032(2) 0.036(2) 0.028(2) -0.0010(13) 0.0136(18) -0.0047(12)
C2 0.043(2) 0.051(3) 0.030(3) -0.0021(15) 0.018(2) -0.0059(16)
C3 0.059(3) 0.060(3) 0.028(2) 0.003(2) 0.0103(19) -0.011(2)
C4 0.047(2) 0.057(3) 0.038(3) 0.006(2) 0.0004(19) 0.002(2)
C5 0.039(2) 0.047(2) 0.050(3) 0.003(2) 0.0136(18) 0.0044(18)
C6 0.0366(18) 0.0373(19) 0.033(2) -0.0018(16) 0.0158(15) 0.0020(15)
C7 0.0362(17) 0.0350(19) 0.036(2) -0.0044(16) 0.0195(16) 0.0036(15)
C8 0.077(3) 0.104(5) 0.049(3) -0.001(3) 0.042(3) 0.027(3)
C9 0.058(3) 0.082(4) 0.037(3) -0.014(2) 0.028(2) 0.003(3)
C10 0.0311(17) 0.045(2) 0.034(2) -0.0072(18) 0.0143(15) -0.0009(16)
C11 0.045(2) 0.052(3) 0.054(3) -0.007(2) 0.024(2) 0.0088(19)
C12 0.062(3) 0.066(3) 0.072(4) -0.014(3) 0.040(3) 0.013(2)
C13 0.091(5) 0.075(3) 0.062(4) -0.010(3) 0.055(4) 0.004(4)
C14 0.070(3) 0.057(3) 0.050(3) 0.000(2) 0.039(2) 0.002(3)
C15 0.040(2) 0.043(2) 0.039(2) -0.0062(19) 0.0205(17) -0.0035(18)
C16 0.0416(19) 0.0368(19) 0.038(2) -0.0033(16) 0.0192(16) -0.0029(15)
C17 0.145(12) 0.047(4) 0.117(11) 0.022(3) 0.096(10) 0.034(3)
C18 0.072(3) 0.036(2) 0.066(3) -0.006(2) 0.041(3) 0.004(2)

loop_
_atom_type_symbol
_atom_type_description
_atom_type_scat_dispersion_real
_atom_type_scat_dispersion_imag
_atom_type_scat_source
C C 0.0033 0.0016 'International Tables Vol C Tables 4.2.6.8 and 6.1.1.4'
H H 0.0000 0.0000 'International Tables Vol C Tables 4.2.6.8 and 6.1.1.4'
N N 0.0061 0.0033 'International Tables Vol C Tables 4.2.6.8 and 6.1.1.4'
O O 0.0106 0.0060 'International Tables Vol C Tables 4.2.6.8 and 6.1.1.4'
S S 0.1246 0.1234 'International Tables Vol C Tables 4.2.6.8 and 6.1.1.4'
Cl Cl 0.1484 0.1585 'International Tables Vol C Tables 4.2.6.8 and 6.1.1.4'
Re Re -1.0185 7.2310 'International Tables Vol C Tables 4.2.6.8 and 6.1.1.4'

loop_
_geom_angle_atom_site_label_1
_geom_angle_atom_site_label_2
_geom_angle_atom_site_label_3
_geom_angle
_geom_angle_site_symmetry_1
_geom_angle_site_symmetry_3
_geom_angle_publ_flag
O3 Re O2 102.94(13) . . ?
O3 Re O1 165.13(15) . . ?
O2 Re O1 85.21(11) . . ?
O3 Re N2 86.92(15) . . ?
O2 Re N2 88.96(12) . . ?
O1 Re N2 80.75(12) . . ?
O3 Re N1 90.49(14) . . ?
O2 Re N1 166.10(13) . . ?
O1 Re N1 82.49(12) . . ?
N2 Re N1 95.42(13) . . ?
O3 Re Cl 102.62(13) . . ?
O2 Re Cl 87.31(10) . . ?
O1 Re Cl 90.03(9) . . ?
N2 Re Cl 170.31(9) . . ?
N1 Re Cl 86.24(10) . . ?
C7 S1 C8 90.9(2) . . ?
C16 S2 C17 90.6(2) . . ?
C1 O1 Re 127.4(2) . . ?
C10 O2 Re 126.6(3) . . ?
C7 N1 C9 113.7(3) . . ?
C7 N1 Re 127.6(3) . . ?
C9 N1 Re 118.6(3) . . ?
C16 N2 C18 113.5(4) . . ?
C16 N2 Re 124.2(3) . . ?
C18 N2 Re 122.2(3) . . ?
O1 C1 C6 122.2(4) . . ?
O1 C1 C2 119.6(4) . . ?
C6 C1 C2 118.2(4) . . ?
C3 C2 C1 120.9(5) . . ?
C2 C3 C4 121.2(5) . . ?
C5 C4 C3 119.3(4) . . ?
C4 C5 C6 121.3(4) . . ?
C5 C6 C1 119.2(4) . . ?
C5 C6 C7 120.6(4) . . ?
C1 C6 C7 120.2(4) . . ?
N1 C7 C6 124.7(3) . . ?
N1 C7 S1 115.9(3) . . ?
C6 C7 S1 119.4(3) . . ?
C9 C8 S1 108.4(3) . . ?
N1 C9 C8 110.4(4) . . ?
O2 C10 C11 115.6(4) . . ?
O2 C10 C15 126.1(4) . . ?
C11 C10 C15 118.3(4) . . ?
C12 C11 C10 121.0(5) . . ?
C13 C12 C11 120.9(5) . . ?
C12 C13 C14 119.1(5) . . ?
C13 C14 C15 122.0(6) . . ?
C14 C15 C10 118.7(4) . . ?
C14 C15 C16 118.9(4) . . ?
C10 C15 C16 122.1(4) . . ?
N2 C16 C15 126.2(4) . . ?
N2 C16 S2 114.5(3) . . ?
C15 C16 S2 119.2(3) . . ?
C18 C17 S2 106.1(4) . . ?
N2 C18 C17 109.0(4) . . ?

loop_
_geom_bond_atom_site_label_1
_geom_bond_atom_site_label_2
_geom_bond_distance
_geom_bond_site_symmetry_2
_geom_bond_publ_flag
Re O3 1.688(3) . ?
Re O2 1.983(3) . ?
Re O1 1.997(3) . ?
Re N2 2.103(4) . ?
Re N1 2.111(3) . ?
Re Cl 2.3669(11) . ?
S1 C7 1.743(4) . ?
S1 C8 1.795(6) . ?
S2 C16 1.754(4) . ?
S2 C17 1.798(7) . ?
O1 C1 1.327(5) . ?
O2 C10 1.326(5) . ?
N1 C7 1.298(5) . ?
N1 C9 1.474(5) . ?
N2 C16 1.294(5) . ?
N2 C18 1.470(5) . ?
C1 C6 1.410(6) . ?
C1 C2 1.410(7) . ?
C2 C3 1.370(7) . ?
C3 C4 1.381(8) . ?
C4 C5 1.374(7) . ?
C5 C6 1.407(6) . ?
C6 C7 1.457(6) . ?
C8 C9 1.478(7) . ?
C10 C11 1.407(6) . ?
C10 C15 1.423(7) . ?
C11 C12 1.385(7) . ?
C12 C13 1.374(9) . ?
C13 C14 1.387(9) . ?
C14 C15 1.394(6) . ?
C15 C16 1.457(6) . ?
C17 C18 1.479(9) . ?

loop_
_geom_torsion_atom_site_label_1
_geom_torsion_atom_site_label_2
_geom_torsion_atom_site_label_3
_geom_torsion_atom_site_label_4
_geom_torsion
_geom_torsion_site_symmetry_1
_geom_torsion_site_symmetry_2
_geom_torsion_site_symmetry_3
_geom_torsion_site_symmetry_4
_geom_torsion_publ_flag
O3 Re O1 C1 -20.0(7) . . . . ?
O2 Re O1 C1 -144.1(3) . . . . ?
N2 Re O1 C1 -54.4(3) . . . . ?
N1 Re O1 C1 42.4(3) . . . . ?
Cl Re O1 C1 128.6(3) . . . . ?
O3 Re O2 C10 -110.4(3) . . . . ?
O1 Re O2 C10 57.0(3) . . . . ?
N2 Re O2 C10 -23.8(3) . . . . ?
N1 Re O2 C10 84.8(6) . . . . ?
Cl Re O2 C10 147.2(3) . . . . ?
O3 Re N1 C7 146.8(4) . . . . ?
O2 Re N1 C7 -48.1(8) . . . . ?
O1 Re N1 C7 -20.1(4) . . . . ?
N2 Re N1 C7 59.8(4) . . . . ?
Cl Re N1 C7 -110.6(4) . . . . ?
O3 Re N1 C9 -37.7(4) . . . . ?
O2 Re N1 C9 127.5(5) . . . . ?
O1 Re N1 C9 155.4(4) . . . . ?
N2 Re N1 C9 -124.7(4) . . . . ?
Cl Re N1 C9 64.9(4) . . . . ?
O3 Re N2 C16 124.0(3) . . . . ?
O2 Re N2 C16 21.0(3) . . . . ?
O1 Re N2 C16 -64.3(3) . . . . ?
N1 Re N2 C16 -145.8(3) . . . . ?
Cl Re N2 C16 -46.3(7) . . . . ?
O3 Re N2 C18 -53.4(3) . . . . ?
O2 Re N2 C18 -156.4(3) . . . . ?
O1 Re N2 C18 118.3(3) . . . . ?
N1 Re N2 C18 36.8(3) . . . . ?
Cl Re N2 C18 136.3(5) . . . . ?
Re O1 C1 C6 -40.7(5) . . . . ?
Re O1 C1 C2 141.5(3) . . . . ?
O1 C1 C2 C3 179.3(4) . . . . ?
C6 C1 C2 C3 1.4(6) . . . . ?
C1 C2 C3 C4 -1.9(7) . . . . ?
C2 C3 C4 C5 0.5(8) . . . . ?
C3 C4 C5 C6 1.4(7) . . . . ?
C4 C5 C6 C1 -1.8(6) . . . . ?
C4 C5 C6 C7 179.4(4) . . . . ?
O1 C1 C6 C5 -177.5(4) . . . . ?
C2 C1 C6 C5 0.4(6) . . . . ?
O1 C1 C6 C7 1.4(6) . . . . ?
C2 C1 C6 C7 179.2(4) . . . . ?
C9 N1 C7 C6 -179.8(4) . . . . ?
Re N1 C7 C6 -4.1(6) . . . . ?
C9 N1 C7 S1 -0.2(5) . . . . ?
Re N1 C7 S1 175.5(2) . . . . ?
C5 C6 C7 N1 -160.7(4) . . . . ?
C1 C6 C7 N1 20.5(6) . . . . ?
C5 C6 C7 S1 19.7(5) . . . . ?
C1 C6 C7 S1 -159.1(3) . . . . ?
C8 S1 C7 N1 5.0(4) . . . . ?
C8 S1 C7 C6 -175.3(4) . . . . ?
C7 S1 C8 C9 -8.0(5) . . . . ?
C7 N1 C9 C8 -6.2(7) . . . . ?
Re N1 C9 C8 177.7(4) . . . . ?
S1 C8 C9 N1 9.3(7) . . . . ?
Re O2 C10 C11 -166.2(3) . . . . ?
Re O2 C10 C15 13.6(6) . . . . ?
O2 C10 C11 C12 179.5(4) . . . . ?
C15 C10 C11 C12 -0.3(7) . . . . ?
C10 C11 C12 C13 -2.4(8) . . . . ?
C11 C12 C13 C14 2.6(10) . . . . ?
C12 C13 C14 C15 -0.1(10) . . . . ?
C13 C14 C15 C10 -2.5(8) . . . . ?
C13 C14 C15 C16 171.1(5) . . . . ?
O2 C10 C15 C14 -177.1(4) . . . . ?
C11 C10 C15 C14 2.7(7) . . . . ?
O2 C10 C15 C16 9.5(7) . . . . ?
C11 C10 C15 C16 -170.7(4) . . . . ?
C18 N2 C16 C15 169.8(4) . . . . ?
Re N2 C16 C15 -7.8(6) . . . . ?
C18 N2 C16 S2 -6.4(5) . . . . ?
Re N2 C16 S2 175.95(18) . . . . ?
C14 C15 C16 N2 174.7(4) . . . . ?
C10 C15 C16 N2 -11.9(7) . . . . ?
C14 C15 C16 S2 -9.2(6) . . . . ?
C10 C15 C16 S2 164.1(3) . . . . ?
C17 S2 C16 N2 -8.3(5) . . . . ?
C17 S2 C16 C15 175.2(5) . . . . ?
C16 S2 C17 C18 19.6(6) . . . . ?
C16 N2 C18 C17 21.9(7) . . . . ?
Re N2 C18 C17 -160.4(5) . . . . ?
S2 C17 C18 N2 -26.1(7) . . . . ?
